data_4302288
loop_
_publ_author_name
'Chiang, Karen P.'
'Barrett, Pamela M.'
'Ding, Feizhi'
'Smith, Jeremy M.'
'Kingsley, Savariraj'
'Brennessel, William W.'
'Clark, Meghan M.'
'Lachicotte, Rene J.'
'Holland, Patrick L.'

_publ_section_title
;
 Ligand Dependence of Binding to Three-Coordinate Fe(II) Complexes
;
_journal_coden_ASTM INOCAJ
_journal_issue 12
_journal_name_full 'Inorganic Chemistry'
_journal_page_first 5106
_journal_page_last 5116
_journal_paper_doi 10.1021/ic802440h
_journal_volume 48
_journal_year 2009
_chemical_formula_moiety 'C40 H62 Cl Fe N3'
_chemical_formula_sum 'C40 H62 Cl Fe N3'
_chemical_formula_weight 676.23
_chemical_name_common holjs82
_space_group_IT_number 14
_symmetry_cell_setting monoclinic
_symmetry_space_group_name_Hall '-P 2ybc'
_symmetry_space_group_name_H-M 'P 1 21/c 1'
_atom_sites_solution_hydrogens geom
_atom_sites_solution_primary direct
_atom_sites_solution_secondary difmap
_audit_creation_method SHELXL-97
_cell_angle_alpha 90.00
_cell_angle_beta 98.759(2)
_cell_angle_gamma 90.00
_cell_formula_units_Z 4
_cell_length_a 17.3417(14)
_cell_length_b 12.6697(10)
_cell_length_c 18.3597(15)
_cell_measurement_reflns_used 5040
_cell_measurement_temperature 193(2)
_cell_measurement_theta_max 27.02
_cell_measurement_theta_min 2.48
_cell_volume 3986.8(6)
_computing_cell_refinement 'SAINT (Bruker, 2003)'
_computing_data_collection 'SMART (Bruker, 2003)'
_computing_data_reduction 'SAINT (Bruker, 2003)'
_computing_molecular_graphics 'SHELXTL (Bruker, 2000)'
_computing_publication_material 'SHELXTL (Bruker, 2000)'
_computing_structure_refinement 'SHELXL-97 (Sheldrick, 1997)'
_computing_structure_solution 'SHELXS-97 (Sheldrick, 1997)'
_diffrn_ambient_temperature 193(2)
_diffrn_measured_fraction_theta_full 0.961
_diffrn_measured_fraction_theta_max 0.961
_diffrn_measurement_device_type 'Siemens SMART CCD Platform'
_diffrn_measurement_method 'area detector, \w scans per \f'
_diffrn_radiation_monochromator graphite
_diffrn_radiation_source 'normal-focus sealed tube'
_diffrn_radiation_type MoK\a
_diffrn_radiation_wavelength 0.71073
_diffrn_reflns_av_R_equivalents 0.0309
_diffrn_reflns_av_sigmaI/netI 0.0569
_diffrn_reflns_limit_h_max 21
_diffrn_reflns_limit_h_min -22
_diffrn_reflns_limit_k_max 16
_diffrn_reflns_limit_k_min -13
_diffrn_reflns_limit_l_max 19
_diffrn_reflns_limit_l_min -23
_diffrn_reflns_number 22114
_diffrn_reflns_theta_full 27.10
_diffrn_reflns_theta_max 27.10
_diffrn_reflns_theta_min 1.96
_exptl_absorpt_coefficient_mu 0.474
_exptl_absorpt_correction_T_max 0.9453
_exptl_absorpt_correction_T_min 0.9111
_exptl_absorpt_correction_type multi-scan
_exptl_absorpt_process_details 'SADABS (Blessing, 1995)'
_exptl_crystal_colour orange
_exptl_crystal_density_diffrn 1.127
_exptl_crystal_density_method 'not measured'
_exptl_crystal_description block
_exptl_crystal_F_000 1464
_exptl_crystal_size_max 0.20
_exptl_crystal_size_mid 0.20
_exptl_crystal_size_min 0.12
_refine_diff_density_max 0.417
_refine_diff_density_min -0.348
_refine_diff_density_rms 0.045
_refine_ls_extinction_method none
_refine_ls_goodness_of_fit_ref 0.977
_refine_ls_hydrogen_treatment constr
_refine_ls_matrix_type full
_refine_ls_number_parameters 442
_refine_ls_number_reflns 8455
_refine_ls_number_restraints 12
_refine_ls_restrained_S_all 0.976
_refine_ls_R_factor_all 0.0830
_refine_ls_R_factor_gt 0.0453
_refine_ls_shift/su_max 0.000
_refine_ls_shift/su_mean 0.000
_refine_ls_structure_factor_coef Fsqd
_refine_ls_weighting_details 'calc w=1/[\s^2^(Fo^2^)+(0.0550P)^2^+0.0000P] where P=(Fo^2^+2Fc^2^)/3'
_refine_ls_weighting_scheme calc
_refine_ls_wR_factor_gt 0.0986
_refine_ls_wR_factor_ref 0.1084
_reflns_number_gt 5585
_reflns_number_total 8455
_reflns_threshold_expression >2sigma(I)
_cod_data_source_file ic802440h_si_001_5.cif
_cod_data_source_block holjs82
_cod_database_code 4302288

loop_
_symmetry_equiv_pos_as_xyz
'x, y, z'
'-x, y+1/2, -z+1/2'
'-x, -y, -z'
'x, -y-1/2, z-1/2'

loop_
_atom_site_label
_atom_site_type_symbol
_atom_site_fract_x
_atom_site_fract_y
_atom_site_fract_z
_atom_site_U_iso_or_equiv
_atom_site_adp_type
_atom_site_occupancy
_atom_site_symmetry_multiplicity
_atom_site_calc_flag
_atom_site_refinement_flags
_atom_site_disorder_assembly
_atom_site_disorder_group
Fe1 Fe 0.204847(17) 0.08557(2) 0.249289(16) 0.03068(10) Uani 1 1 d . A .
Cl1 Cl 0.10932(4) 0.08561(6) 0.15299(4) 0.05933(19) Uani 1 1 d . . .
N11 N 0.23195(9) -0.04899(13) 0.30550(9) 0.0268(4) Uani 1 1 d . . .
N21 N 0.31493(9) 0.13368(14) 0.24764(9) 0.0289(4) Uani 1 1 d . . .
C11 C 0.32692(12) -0.15304(18) 0.40275(12) 0.0364(5) Uani 1 1 d . . .
C21 C 0.30060(12) -0.05981(16) 0.34839(11) 0.0285(5) Uani 1 1 d . . .
C31 C 0.35868(12) 0.01954(17) 0.34979(11) 0.0314(5) Uani 1 1 d . . .
H31A H 0.3979 0.0152 0.3919 0.038 Uiso 1 1 calc R . .
C41 C 0.37074(11) 0.10276(16) 0.30265(11) 0.0295(5) Uani 1 1 d . . .
C51 C 0.45291(12) 0.15577(18) 0.32305(12) 0.0365(5) Uani 1 1 d . . .
C61 C 0.40709(14) -0.1947(2) 0.38894(16) 0.0620(8) Uani 1 1 d . . .
H61A H 0.4464 -0.1393 0.4007 0.093 Uiso 1 1 calc R . .
H61B H 0.4041 -0.2150 0.3371 0.093 Uiso 1 1 calc R . .
H61C H 0.4216 -0.2563 0.4203 0.093 Uiso 1 1 calc R . .
C71 C 0.33433(17) -0.1095(2) 0.48138(13) 0.0564(7) Uani 1 1 d . . .
H71A H 0.3758 -0.0563 0.4888 0.085 Uiso 1 1 calc R . .
H71B H 0.3471 -0.1672 0.5167 0.085 Uiso 1 1 calc R . .
H71C H 0.2848 -0.0772 0.4889 0.085 Uiso 1 1 calc R . .
C81 C 0.27441(14) -0.25119(19) 0.39980(14) 0.0480(6) Uani 1 1 d . . .
H81A H 0.2994 -0.3045 0.4342 0.072 Uiso 1 1 calc R . .
H81B H 0.2664 -0.2800 0.3497 0.072 Uiso 1 1 calc R . .
H81C H 0.2239 -0.2316 0.4136 0.072 Uiso 1 1 calc R . .
C91 C 0.45391(15) 0.2079(2) 0.39912(13) 0.0545(7) Uani 1 1 d . . .
H91A H 0.4103 0.2575 0.3968 0.082 Uiso 1 1 calc R . .
H91B H 0.5032 0.2459 0.4129 0.082 Uiso 1 1 calc R . .
H91C H 0.4489 0.1533 0.4360 0.082 Uiso 1 1 calc R . .
C101 C 0.47479(13) 0.2434(2) 0.27181(13) 0.0459(6) Uani 1 1 d . . .
H10A H 0.4346 0.2985 0.2668 0.069 Uiso 1 1 calc R . .
H10B H 0.4785 0.2135 0.2232 0.069 Uiso 1 1 calc R . .
H10C H 0.5252 0.2741 0.2928 0.069 Uiso 1 1 calc R . .
C111 C 0.51770(13) 0.0708(2) 0.32892(15) 0.0508(7) Uani 1 1 d . . .
H11A H 0.5123 0.0299 0.2831 0.076 Uiso 1 1 calc R . .
H11B H 0.5129 0.0235 0.3702 0.076 Uiso 1 1 calc R . .
H11C H 0.5689 0.1051 0.3372 0.076 Uiso 1 1 calc R . .
C12 C 0.17209(11) -0.12976(17) 0.29490(11) 0.0307(5) Uani 1 1 d . . .
C22 C 0.11361(12) -0.13210(19) 0.34048(12) 0.0385(5) Uani 1 1 d . . .
C32 C 0.06061(14) -0.2154(2) 0.33150(14) 0.0523(7) Uani 1 1 d . . .
H32A H 0.0214 -0.2190 0.3623 0.063 Uiso 1 1 calc R . .
C42 C 0.06349(16) -0.2922(2) 0.27936(16) 0.0608(8) Uani 1 1 d . . .
H42A H 0.0292 -0.3510 0.2767 0.073 Uiso 1 1 calc R . .
C52 C 0.11639(16) -0.2836(2) 0.23094(15) 0.0555(7) Uani 1 1 d . . .
H52A H 0.1161 -0.3347 0.1930 0.067 Uiso 1 1 calc R . .
C62 C 0.17063(13) -0.20102(18) 0.23638(12) 0.0371(5) Uani 1 1 d . . .
C72 C 0.10463(13) -0.0462(2) 0.39622(12) 0.0418(6) Uani 1 1 d . . .
H72A H 0.1495 0.0038 0.3977 0.050 Uiso 1 1 calc R . .
C82 C 0.10355(18) -0.0883(2) 0.47442(14) 0.0676(8) Uani 1 1 d . . .
H82A H 0.1524 -0.1257 0.4914 0.101 Uiso 1 1 calc R . .
H82B H 0.0595 -0.1368 0.4741 0.101 Uiso 1 1 calc R . .
H82C H 0.0980 -0.0291 0.5077 0.101 Uiso 1 1 calc R . .
C92 C 0.02910(15) 0.0146(2) 0.37003(16) 0.0621(8) Uani 1 1 d . . .
H92A H 0.0305 0.0429 0.3206 0.093 Uiso 1 1 calc R . .
H92B H 0.0240 0.0728 0.4041 0.093 Uiso 1 1 calc R . .
H92C H -0.0156 -0.0331 0.3686 0.093 Uiso 1 1 calc R . .
C102 C 0.22403(13) -0.19047(19) 0.17857(12) 0.0406(6) Uani 1 1 d . . .
H10D H 0.2537 -0.1229 0.1878 0.049 Uiso 1 1 calc R . .
C112 C 0.17627(16) -0.1850(3) 0.10094(14) 0.0657(8) Uani 1 1 d . . .
H11D H 0.1426 -0.1224 0.0972 0.099 Uiso 1 1 calc R . .
H11E H 0.1440 -0.2485 0.0919 0.099 Uiso 1 1 calc R . .
H11F H 0.2117 -0.1805 0.0643 0.099 Uiso 1 1 calc R . .
C122 C 0.28243(19) -0.2799(3) 0.18165(18) 0.0865(11) Uani 1 1 d . . .
H12A H 0.3167 -0.2788 0.2293 0.130 Uiso 1 1 calc R . .
H12B H 0.3138 -0.2715 0.1419 0.130 Uiso 1 1 calc R . .
H12C H 0.2546 -0.3474 0.1758 0.130 Uiso 1 1 calc R . .
C13 C 0.32815(12) 0.19707(17) 0.18545(12) 0.0326(5) Uani 1 1 d . . .
C23 C 0.30080(13) 0.30208(18) 0.17934(14) 0.0428(6) Uani 1 1 d . . .
C33 C 0.31118(16) 0.3594(2) 0.11692(16) 0.0621(8) Uani 1 1 d . . .
H33A H 0.2934 0.4304 0.1124 0.075 Uiso 1 1 calc R . .
C43 C 0.34627(17) 0.3167(2) 0.06171(16) 0.0652(8) Uani 1 1 d . . .
H43A H 0.3528 0.3577 0.0198 0.078 Uiso 1 1 calc R . .
C53 C 0.37179(15) 0.2141(2) 0.06770(14) 0.0521(7) Uani 1 1 d . . .
H53A H 0.3958 0.1846 0.0292 0.063 Uiso 1 1 calc R . .
C63 C 0.36357(12) 0.15193(18) 0.12853(12) 0.0358(5) Uani 1 1 d . . .
C73 C 0.26164(14) 0.35507(19) 0.23861(15) 0.0512(7) Uani 1 1 d . . .
H73A H 0.2589 0.3022 0.2785 0.061 Uiso 1 1 calc R . .
C83 C 0.17777(16) 0.3871(2) 0.20710(17) 0.0688(9) Uani 1 1 d . . .
H83A H 0.1485 0.3247 0.1873 0.103 Uiso 1 1 calc R . .
H83B H 0.1788 0.4390 0.1677 0.103 Uiso 1 1 calc R . .
H83C H 0.1525 0.4182 0.2463 0.103 Uiso 1 1 calc R . .
C93 C 0.30832(19) 0.4507(2) 0.27335(19) 0.0782(10) Uani 1 1 d . . .
H93A H 0.3591 0.4269 0.2990 0.117 Uiso 1 1 calc R . .
H93B H 0.2793 0.4851 0.3086 0.117 Uiso 1 1 calc R . .
H93C H 0.3162 0.5010 0.2346 0.117 Uiso 1 1 calc R . .
C103 C 0.39153(13) 0.03806(18) 0.12987(12) 0.0374(5) Uani 1 1 d . . .
H10E H 0.3877 0.0078 0.1795 0.045 Uiso 1 1 calc R . .
C113 C 0.33974(17) -0.0268(2) 0.07231(15) 0.0597(7) Uani 1 1 d . . .
H11G H 0.2850 -0.0173 0.0784 0.090 Uiso 1 1 calc R . .
H11H H 0.3537 -0.1016 0.0784 0.090 Uiso 1 1 calc R . .
H11I H 0.3471 -0.0035 0.0229 0.090 Uiso 1 1 calc R . .
C123 C 0.47675(15) 0.0284(2) 0.11655(14) 0.0540(7) Uani 1 1 d . . .
H12D H 0.5102 0.0722 0.1524 0.081 Uiso 1 1 calc R . .
H12E H 0.4809 0.0524 0.0665 0.081 Uiso 1 1 calc R . .
H12F H 0.4934 -0.0454 0.1223 0.081 Uiso 1 1 calc R . .
N14 N 0.16365(11) 0.18555(17) 0.32716(11) 0.0451(5) Uani 1 1 d D . .
C14 C 0.1465(19) 0.2416(18) 0.3707(10) 0.049(2) Uani 0.627(6) 1 d PD A 1
C24 C 0.1215(7) 0.3105(9) 0.4284(5) 0.0678(18) Uani 0.627(6) 1 d PD A 1
C34 C 0.1767(11) 0.4043(19) 0.4394(15) 0.121(4) Uani 0.627(6) 1 d PD A 1
H34A H 0.2306 0.3790 0.4511 0.182 Uiso 0.627(6) 1 calc PR A 1
H34B H 0.1641 0.4480 0.4800 0.182 Uiso 0.627(6) 1 calc PR A 1
H34C H 0.1711 0.4464 0.3941 0.182 Uiso 0.627(6) 1 calc PR A 1
C44 C 0.0379(4) 0.3444(8) 0.4041(6) 0.124(4) Uani 0.627(6) 1 d PD A 1
H44A H 0.0345 0.3863 0.3589 0.185 Uiso 0.627(6) 1 calc PR A 1
H44B H 0.0202 0.3869 0.4429 0.185 Uiso 0.627(6) 1 calc PR A 1
H44C H 0.0047 0.2817 0.3947 0.185 Uiso 0.627(6) 1 calc PR A 1
C54 C 0.1304(5) 0.2409(7) 0.5007(4) 0.114(3) Uani 0.627(6) 1 d PD A 1
H54A H 0.0973 0.1781 0.4919 0.171 Uiso 0.627(6) 1 calc PR A 1
H54B H 0.1144 0.2823 0.5410 0.171 Uiso 0.627(6) 1 calc PR A 1
H54C H 0.1850 0.2193 0.5141 0.171 Uiso 0.627(6) 1 calc PR A 1
C14' C 0.139(3) 0.245(3) 0.3645(18) 0.049(2) Uani 0.373(6) 1 d PD A 5
C24' C 0.1147(12) 0.3286(15) 0.4128(9) 0.0678(18) Uani 0.373(6) 1 d PD A 5
C34' C 0.1867(19) 0.386(3) 0.450(3) 0.121(4) Uani 0.373(6) 1 d PD A 5
H34D H 0.2131 0.4195 0.4123 0.182 Uiso 0.373(6) 1 calc PR A 5
H34E H 0.2221 0.3360 0.4784 0.182 Uiso 0.373(6) 1 calc PR A 5
H34F H 0.1713 0.4406 0.4829 0.182 Uiso 0.373(6) 1 calc PR A 5
C44' C 0.0558(8) 0.4016(14) 0.3686(10) 0.124(4) Uani 0.373(6) 1 d PD A 5
H44D H 0.0808 0.4394 0.3319 0.185 Uiso 0.373(6) 1 calc PR A 5
H44E H 0.0366 0.4525 0.4018 0.185 Uiso 0.373(6) 1 calc PR A 5
H44F H 0.0120 0.3600 0.3436 0.185 Uiso 0.373(6) 1 calc PR A 5
C54' C 0.0738(10) 0.2727(12) 0.4729(7) 0.114(3) Uani 0.373(6) 1 d PD A 5
H54D H 0.0580 0.3257 0.5066 0.171 Uiso 0.373(6) 1 calc PR A 5
H54E H 0.1101 0.2227 0.5007 0.171 Uiso 0.373(6) 1 calc PR A 5
H54F H 0.0276 0.2346 0.4490 0.171 Uiso 0.373(6) 1 calc PR A 5

loop_
_atom_site_aniso_label
_atom_site_aniso_U_11
_atom_site_aniso_U_22
_atom_site_aniso_U_33
_atom_site_aniso_U_23
_atom_site_aniso_U_13
_atom_site_aniso_U_12
Fe1 0.02428(16) 0.03275(18) 0.03564(18) 0.00659(15) 0.00656(12) 0.00225(14)
Cl1 0.0484(4) 0.0712(5) 0.0547(4) 0.0057(4) -0.0039(3) 0.0086(3)
N11 0.0241(9) 0.0281(9) 0.0293(9) 0.0021(7) 0.0078(7) -0.0005(7)
N21 0.0271(9) 0.0285(10) 0.0326(10) 0.0029(8) 0.0094(8) -0.0014(7)
C11 0.0335(12) 0.0378(14) 0.0380(13) 0.0079(10) 0.0061(10) 0.0058(10)
C21 0.0294(11) 0.0319(12) 0.0256(11) 0.0000(9) 0.0089(9) 0.0015(9)
C31 0.0290(11) 0.0391(13) 0.0251(11) 0.0005(9) 0.0008(9) -0.0027(10)
C41 0.0248(10) 0.0326(13) 0.0320(12) -0.0054(9) 0.0071(9) -0.0020(9)
C51 0.0287(11) 0.0427(14) 0.0381(13) -0.0051(10) 0.0056(10) -0.0096(10)
C61 0.0432(15) 0.0544(18) 0.091(2) 0.0201(16) 0.0176(15) 0.0164(13)
C71 0.0724(19) 0.0591(19) 0.0350(14) 0.0147(12) -0.0003(13) -0.0002(14)
C81 0.0509(15) 0.0391(14) 0.0532(15) 0.0189(12) 0.0056(12) 0.0022(12)
C91 0.0533(16) 0.0635(18) 0.0466(15) -0.0125(13) 0.0070(13) -0.0230(14)
C101 0.0377(13) 0.0484(16) 0.0528(15) -0.0058(12) 0.0107(11) -0.0169(12)
C111 0.0289(12) 0.0590(18) 0.0634(17) 0.0016(13) 0.0037(12) -0.0040(12)
C12 0.0270(11) 0.0284(12) 0.0364(12) 0.0066(10) 0.0044(9) -0.0022(9)
C22 0.0310(12) 0.0442(14) 0.0417(13) 0.0120(11) 0.0096(10) -0.0012(11)
C32 0.0401(14) 0.0615(18) 0.0590(17) 0.0116(14) 0.0193(13) -0.0140(13)
C42 0.0562(17) 0.0537(18) 0.074(2) -0.0001(15) 0.0141(15) -0.0293(14)
C52 0.0603(17) 0.0459(17) 0.0608(17) -0.0104(13) 0.0109(14) -0.0181(13)
C62 0.0344(12) 0.0348(13) 0.0422(13) 0.0006(11) 0.0066(10) -0.0054(10)
C72 0.0370(13) 0.0496(15) 0.0419(14) 0.0082(11) 0.0159(11) 0.0051(11)
C82 0.074(2) 0.085(2) 0.0504(16) 0.0145(15) 0.0342(15) 0.0110(17)
C92 0.0441(15) 0.065(2) 0.080(2) 0.0077(15) 0.0194(15) 0.0095(14)
C102 0.0413(13) 0.0392(14) 0.0422(14) -0.0080(11) 0.0094(11) -0.0028(11)
C112 0.0604(18) 0.091(2) 0.0469(16) -0.0159(15) 0.0108(14) -0.0204(16)
C122 0.086(2) 0.091(3) 0.089(2) 0.018(2) 0.037(2) 0.040(2)
C13 0.0271(11) 0.0320(13) 0.0391(12) 0.0062(10) 0.0060(10) -0.0036(9)
C23 0.0369(12) 0.0316(13) 0.0627(16) 0.0072(11) 0.0171(12) 0.0003(10)
C33 0.0675(18) 0.0373(16) 0.088(2) 0.0284(15) 0.0331(17) 0.0122(14)
C43 0.0728(19) 0.0559(19) 0.074(2) 0.0350(15) 0.0351(17) 0.0112(15)
C53 0.0567(16) 0.0522(17) 0.0529(16) 0.0158(13) 0.0253(13) 0.0061(13)
C63 0.0346(12) 0.0361(14) 0.0381(13) 0.0069(10) 0.0098(10) -0.0004(10)
C73 0.0485(15) 0.0297(14) 0.0812(19) 0.0016(13) 0.0281(14) 0.0036(12)
C83 0.0535(17) 0.058(2) 0.100(2) 0.0065(17) 0.0269(17) 0.0167(14)
C93 0.077(2) 0.0424(17) 0.122(3) -0.0174(17) 0.038(2) -0.0053(15)
C103 0.0429(13) 0.0368(13) 0.0344(13) 0.0021(10) 0.0120(11) 0.0024(11)
C113 0.0683(19) 0.0508(18) 0.0592(17) -0.0036(14) 0.0066(15) -0.0070(15)
C123 0.0507(15) 0.0491(17) 0.0652(18) -0.0014(13) 0.0181(14) 0.0092(13)
N14 0.0417(11) 0.0480(13) 0.0486(13) 0.0037(10) 0.0160(10) 0.0032(10)
C14 0.034(6) 0.070(2) 0.044(3) -0.010(2) 0.007(4) -0.002(2)
C24 0.052(3) 0.095(4) 0.059(4) -0.041(3) 0.015(3) -0.010(2)
C34 0.077(5) 0.132(9) 0.156(8) -0.094(6) 0.023(4) -0.029(6)
C44 0.052(4) 0.153(10) 0.166(10) -0.095(8) 0.022(4) 0.022(5)
C54 0.122(6) 0.165(7) 0.062(4) -0.043(4) 0.032(4) -0.018(6)
C14' 0.034(6) 0.070(2) 0.044(3) -0.010(2) 0.007(4) -0.002(2)
C24' 0.052(3) 0.095(4) 0.059(4) -0.041(3) 0.015(3) -0.010(2)
C34' 0.077(5) 0.132(9) 0.156(8) -0.094(6) 0.023(4) -0.029(6)
C44' 0.052(4) 0.153(10) 0.166(10) -0.095(8) 0.022(4) 0.022(5)
C54' 0.122(6) 0.165(7) 0.062(4) -0.043(4) 0.032(4) -0.018(6)

loop_
_atom_type_symbol
_atom_type_description
_atom_type_scat_dispersion_real
_atom_type_scat_dispersion_imag
_atom_type_scat_source
C C 0.0033 0.0016 'International Tables Vol C Tables 4.2.6.8 and 6.1.1.4'
H H 0.0000 0.0000 'International Tables Vol C Tables 4.2.6.8 and 6.1.1.4'
N N 0.0061 0.0033 'International Tables Vol C Tables 4.2.6.8 and 6.1.1.4'
Cl Cl 0.1484 0.1585 'International Tables Vol C Tables 4.2.6.8 and 6.1.1.4'
Fe Fe 0.3463 0.8444 'International Tables Vol C Tables 4.2.6.8 and 6.1.1.4'

loop_
_geom_angle_atom_site_label_1
_geom_angle_atom_site_label_2
_geom_angle_atom_site_label_3
_geom_angle
_geom_angle_site_symmetry_1
_geom_angle_site_symmetry_3
_geom_angle_publ_flag
N21 Fe1 N11 96.70(7) . . ?
N21 Fe1 N14 104.37(7) . . ?
N11 Fe1 N14 103.74(7) . . ?
N21 Fe1 Cl1 125.50(5) . . ?
N11 Fe1 Cl1 119.61(5) . . ?
N14 Fe1 Cl1 104.43(6) . . ?
C21 N11 C12 124.38(17) . . ?
C21 N11 Fe1 120.60(13) . . ?
C12 N11 Fe1 115.02(13) . . ?
C41 N21 C13 124.96(16) . . ?
C41 N21 Fe1 118.47(13) . . ?
C13 N21 Fe1 116.55(12) . . ?
C71 C11 C81 106.77(19) . . ?
C71 C11 C61 109.2(2) . . ?
C81 C11 C61 105.1(2) . . ?
C71 C11 C21 107.63(18) . . ?
C81 C11 C21 118.25(18) . . ?
C61 C11 C21 109.58(18) . . ?
N11 C21 C31 120.38(18) . . ?
N11 C21 C11 126.98(18) . . ?
C31 C21 C11 112.62(18) . . ?
C41 C31 C21 133.96(19) . . ?
C41 C31 H31A 113.0 . . ?
C21 C31 H31A 113.0 . . ?
N21 C41 C31 121.67(18) . . ?
N21 C41 C51 125.30(18) . . ?
C31 C41 C51 112.99(18) . . ?
C101 C51 C91 105.95(19) . . ?
C101 C51 C111 107.49(18) . . ?
C91 C51 C111 109.1(2) . . ?
C101 C51 C41 117.54(18) . . ?
C91 C51 C41 106.50(17) . . ?
C111 C51 C41 110.00(18) . . ?
C11 C61 H61A 109.5 . . ?
C11 C61 H61B 109.5 . . ?
H61A C61 H61B 109.5 . . ?
C11 C61 H61C 109.5 . . ?
H61A C61 H61C 109.5 . . ?
H61B C61 H61C 109.5 . . ?
C11 C71 H71A 109.5 . . ?
C11 C71 H71B 109.5 . . ?
H71A C71 H71B 109.5 . . ?
C11 C71 H71C 109.5 . . ?
H71A C71 H71C 109.5 . . ?
H71B C71 H71C 109.5 . . ?
C11 C81 H81A 109.5 . . ?
C11 C81 H81B 109.5 . . ?
H81A C81 H81B 109.5 . . ?
C11 C81 H81C 109.5 . . ?
H81A C81 H81C 109.5 . . ?
H81B C81 H81C 109.5 . . ?
C51 C91 H91A 109.5 . . ?
C51 C91 H91B 109.5 . . ?
H91A C91 H91B 109.5 . . ?
C51 C91 H91C 109.5 . . ?
H91A C91 H91C 109.5 . . ?
H91B C91 H91C 109.5 . . ?
C51 C101 H10A 109.5 . . ?
C51 C101 H10B 109.5 . . ?
H10A C101 H10B 109.5 . . ?
C51 C101 H10C 109.5 . . ?
H10A C101 H10C 109.5 . . ?
H10B C101 H10C 109.5 . . ?
C51 C111 H11A 109.5 . . ?
C51 C111 H11B 109.5 . . ?
H11A C111 H11B 109.5 . . ?
C51 C111 H11C 109.5 . . ?
H11A C111 H11C 109.5 . . ?
H11B C111 H11C 109.5 . . ?
C62 C12 C22 120.7(2) . . ?
C62 C12 N11 119.14(18) . . ?
C22 C12 N11 120.02(19) . . ?
C32 C22 C12 117.8(2) . . ?
C32 C22 C72 119.3(2) . . ?
C12 C22 C72 122.8(2) . . ?
C42 C32 C22 121.8(2) . . ?
C42 C32 H32A 119.1 . . ?
C22 C32 H32A 119.1 . . ?
C32 C42 C52 119.6(2) . . ?
C32 C42 H42A 120.2 . . ?
C52 C42 H42A 120.2 . . ?
C42 C52 C62 121.3(2) . . ?
C42 C52 H52A 119.3 . . ?
C62 C52 H52A 119.3 . . ?
C52 C62 C12 118.0(2) . . ?
C52 C62 C102 119.4(2) . . ?
C12 C62 C102 122.57(19) . . ?
C22 C72 C92 108.6(2) . . ?
C22 C72 C82 113.5(2) . . ?
C92 C72 C82 109.7(2) . . ?
C22 C72 H72A 108.3 . . ?
C92 C72 H72A 108.3 . . ?
C82 C72 H72A 108.3 . . ?
C72 C82 H82A 109.5 . . ?
C72 C82 H82B 109.5 . . ?
H82A C82 H82B 109.5 . . ?
C72 C82 H82C 109.5 . . ?
H82A C82 H82C 109.5 . . ?
H82B C82 H82C 109.5 . . ?
C72 C92 H92A 109.5 . . ?
C72 C92 H92B 109.5 . . ?
H92A C92 H92B 109.5 . . ?
C72 C92 H92C 109.5 . . ?
H92A C92 H92C 109.5 . . ?
H92B C92 H92C 109.5 . . ?
C122 C102 C62 112.6(2) . . ?
C122 C102 C112 109.3(2) . . ?
C62 C102 C112 110.65(19) . . ?
C122 C102 H10D 108.0 . . ?
C62 C102 H10D 108.0 . . ?
C112 C102 H10D 108.0 . . ?
C102 C112 H11D 109.5 . . ?
C102 C112 H11E 109.5 . . ?
H11D C112 H11E 109.5 . . ?
C102 C112 H11F 109.5 . . ?
H11D C112 H11F 109.5 . . ?
H11E C112 H11F 109.5 . . ?
C102 C122 H12A 109.5 . . ?
C102 C122 H12B 109.5 . . ?
H12A C122 H12B 109.5 . . ?
C102 C122 H12C 109.5 . . ?
H12A C122 H12C 109.5 . . ?
H12B C122 H12C 109.5 . . ?
C23 C13 C63 120.1(2) . . ?
C23 C13 N21 119.71(19) . . ?
C63 C13 N21 120.01(19) . . ?
C33 C23 C13 118.3(2) . . ?
C33 C23 C73 119.1(2) . . ?
C13 C23 C73 122.7(2) . . ?
C43 C33 C23 122.0(2) . . ?
C43 C33 H33A 119.0 . . ?
C23 C33 H33A 119.0 . . ?
C33 C43 C53 119.3(2) . . ?
C33 C43 H43A 120.4 . . ?
C53 C43 H43A 120.4 . . ?
C43 C53 C63 121.9(2) . . ?
C43 C53 H53A 119.0 . . ?
C63 C53 H53A 119.0 . . ?
C53 C63 C13 118.3(2) . . ?
C53 C63 C103 118.6(2) . . ?
C13 C63 C103 123.09(19) . . ?
C23 C73 C83 110.3(2) . . ?
C23 C73 C93 112.3(2) . . ?
C83 C73 C93 110.8(2) . . ?
C23 C73 H73A 107.7 . . ?
C83 C73 H73A 107.7 . . ?
C93 C73 H73A 107.7 . . ?
C73 C83 H83A 109.5 . . ?
C73 C83 H83B 109.5 . . ?
H83A C83 H83B 109.5 . . ?
C73 C83 H83C 109.5 . . ?
H83A C83 H83C 109.5 . . ?
H83B C83 H83C 109.5 . . ?
C73 C93 H93A 109.5 . . ?
C73 C93 H93B 109.5 . . ?
H93A C93 H93B 109.5 . . ?
C73 C93 H93C 109.5 . . ?
H93A C93 H93C 109.5 . . ?
H93B C93 H93C 109.5 . . ?
C113 C103 C63 110.4(2) . . ?
C113 C103 C123 109.1(2) . . ?
C63 C103 C123 112.58(19) . . ?
C113 C103 H10E 108.2 . . ?
C63 C103 H10E 108.2 . . ?
C123 C103 H10E 108.2 . . ?
C103 C113 H11G 109.5 . . ?
C103 C113 H11H 109.5 . . ?
H11G C113 H11H 109.5 . . ?
C103 C113 H11I 109.5 . . ?
H11G C113 H11I 109.5 . . ?
H11H C113 H11I 109.5 . . ?
C103 C123 H12D 109.5 . . ?
C103 C123 H12E 109.5 . . ?
H12D C123 H12E 109.5 . . ?
C103 C123 H12F 109.5 . . ?
H12D C123 H12F 109.5 . . ?
H12E C123 H12F 109.5 . . ?
C14 N14 Fe1 175.4(18) . . ?
C14' N14 Fe1 174(2) . . ?
N14 C14 C24 177(3) . . ?
C14 C24 C44 109.0(10) . . ?
C14 C24 C34 107.9(10) . . ?
C44 C24 C34 111.9(10) . . ?
C14 C24 C54 105.6(10) . . ?
C44 C24 C54 111.8(7) . . ?
C34 C24 C54 110.2(9) . . ?
N14 C14' C24' 173(5) . . ?
C14' C24' C34' 109.2(17) . . ?
C14' C24' C44' 110.1(16) . . ?
C34' C24' C44' 112.8(17) . . ?
C14' C24' C54' 107.1(18) . . ?
C34' C24' C54' 109.4(17) . . ?
C44' C24' C54' 108.1(12) . . ?

loop_
_geom_bond_atom_site_label_1
_geom_bond_atom_site_label_2
_geom_bond_distance
_geom_bond_site_symmetry_2
_geom_bond_publ_flag
Fe1 N21 2.0086(16) . ?
Fe1 N11 2.0111(16) . ?
Fe1 N14 2.114(2) . ?
Fe1 Cl1 2.2313(7) . ?
N11 C21 1.331(3) . ?
N11 C12 1.450(3) . ?
N21 C41 1.346(3) . ?
N21 C13 1.443(3) . ?
C11 C71 1.532(3) . ?
C11 C81 1.537(3) . ?
C11 C61 1.544(3) . ?
C11 C21 1.569(3) . ?
C21 C31 1.421(3) . ?
C31 C41 1.400(3) . ?
C31 H31A 0.9500 . ?
C41 C51 1.568(3) . ?
C51 C101 1.540(3) . ?
C51 C91 1.542(3) . ?
C51 C111 1.548(3) . ?
C61 H61A 0.9800 . ?
C61 H61B 0.9800 . ?
C61 H61C 0.9800 . ?
C71 H71A 0.9800 . ?
C71 H71B 0.9800 . ?
C71 H71C 0.9800 . ?
C81 H81A 0.9800 . ?
C81 H81B 0.9800 . ?
C81 H81C 0.9800 . ?
C91 H91A 0.9800 . ?
C91 H91B 0.9800 . ?
C91 H91C 0.9800 . ?
C101 H10A 0.9800 . ?
C101 H10B 0.9800 . ?
C101 H10C 0.9800 . ?
C111 H11A 0.9800 . ?
C111 H11B 0.9800 . ?
C111 H11C 0.9800 . ?
C12 C62 1.401(3) . ?
C12 C22 1.410(3) . ?
C22 C32 1.392(3) . ?
C22 C72 1.518(3) . ?
C32 C42 1.372(4) . ?
C32 H32A 0.9500 . ?
C42 C52 1.376(4) . ?
C42 H42A 0.9500 . ?
C52 C62 1.400(3) . ?
C52 H52A 0.9500 . ?
C62 C102 1.517(3) . ?
C72 C92 1.532(3) . ?
C72 C82 1.534(3) . ?
C72 H72A 1.0000 . ?
C82 H82A 0.9800 . ?
C82 H82B 0.9800 . ?
C82 H82C 0.9800 . ?
C92 H92A 0.9800 . ?
C92 H92B 0.9800 . ?
C92 H92C 0.9800 . ?
C102 C122 1.515(4) . ?
C102 C112 1.537(3) . ?
C102 H10D 1.0000 . ?
C112 H11D 0.9800 . ?
C112 H11E 0.9800 . ?
C112 H11F 0.9800 . ?
C122 H12A 0.9800 . ?
C122 H12B 0.9800 . ?
C122 H12C 0.9800 . ?
C13 C23 1.411(3) . ?
C13 C63 1.411(3) . ?
C23 C33 1.392(3) . ?
C23 C73 1.524(3) . ?
C33 C43 1.371(4) . ?
C33 H33A 0.9500 . ?
C43 C53 1.372(4) . ?
C43 H43A 0.9500 . ?
C53 C63 1.391(3) . ?
C53 H53A 0.9500 . ?
C63 C103 1.521(3) . ?
C73 C83 1.536(4) . ?
C73 C93 1.541(4) . ?
C73 H73A 1.0000 . ?
C83 H83A 0.9800 . ?
C83 H83B 0.9800 . ?
C83 H83C 0.9800 . ?
C93 H93A 0.9800 . ?
C93 H93B 0.9800 . ?
C93 H93C 0.9800 . ?
C103 C113 1.520(3) . ?
C103 C123 1.539(3) . ?
C103 H10E 1.0000 . ?
C113 H11G 0.9800 . ?
C113 H11H 0.9800 . ?
C113 H11I 0.9800 . ?
C123 H12D 0.9800 . ?
C123 H12E 0.9800 . ?
C123 H12F 0.9800 . ?
N14 C14 1.143(8) . ?
N14 C14' 1.145(11) . ?
C14 C24 1.486(8) . ?
C24 C44 1.514(9) . ?
C24 C34 1.520(10) . ?
C24 C54 1.582(9) . ?
C34 H34A 0.9800 . ?
C34 H34B 0.9800 . ?
C34 H34C 0.9800 . ?
C44 H44A 0.9800 . ?
C44 H44B 0.9800 . ?
C44 H44C 0.9800 . ?
C54 H54A 0.9800 . ?
C54 H54B 0.9800 . ?
C54 H54C 0.9800 . ?
C14' C24' 1.483(12) . ?
C24' C34' 1.515(14) . ?
C24' C44' 1.518(14) . ?
C24' C54' 1.569(15) . ?
C34' H34D 0.9800 . ?
C34' H34E 0.9800 . ?
C34' H34F 0.9800 . ?
C44' H44D 0.9800 . ?
C44' H44E 0.9800 . ?
C44' H44F 0.9800 . ?
C54' H54D 0.9800 . ?
C54' H54E 0.9800 . ?
C54' H54F 0.9800 . ?

loop_
_geom_torsion_atom_site_label_1
_geom_torsion_atom_site_label_2
_geom_torsion_atom_site_label_3
_geom_torsion_atom_site_label_4
_geom_torsion
_geom_torsion_site_symmetry_1
_geom_torsion_site_symmetry_2
_geom_torsion_site_symmetry_3
_geom_torsion_site_symmetry_4
_geom_torsion_publ_flag
N21 Fe1 N11 C21 23.17(16) . . . . ?
N14 Fe1 N11 C21 -83.44(16) . . . . ?
Cl1 Fe1 N11 C21 160.84(13) . . . . ?
N21 Fe1 N11 C12 -156.57(14) . . . . ?
N14 Fe1 N11 C12 96.82(14) . . . . ?
Cl1 Fe1 N11 C12 -18.90(15) . . . . ?
N11 Fe1 N21 C41 -27.79(16) . . . . ?
N14 Fe1 N21 C41 78.28(16) . . . . ?
Cl1 Fe1 N21 C41 -161.80(13) . . . . ?
N11 Fe1 N21 C13 150.47(15) . . . . ?
N14 Fe1 N21 C13 -103.46(15) . . . . ?
Cl1 Fe1 N21 C13 16.45(17) . . . . ?
C12 N11 C21 C31 173.75(18) . . . . ?
Fe1 N11 C21 C31 -6.0(3) . . . . ?
C12 N11 C21 C11 -8.1(3) . . . . ?
Fe1 N11 C21 C11 172.15(15) . . . . ?
C71 C11 C21 N11 -111.4(2) . . . . ?
C81 C11 C21 N11 9.6(3) . . . . ?
C61 C11 C21 N11 130.0(2) . . . . ?
C71 C11 C21 C31 66.9(2) . . . . ?
C81 C11 C21 C31 -172.2(2) . . . . ?
C61 C11 C21 C31 -51.8(3) . . . . ?
N11 C21 C31 C41 -18.1(4) . . . . ?
C11 C21 C31 C41 163.5(2) . . . . ?
C13 N21 C41 C31 -162.3(2) . . . . ?
Fe1 N21 C41 C31 15.8(3) . . . . ?
C13 N21 C41 C51 20.0(3) . . . . ?
Fe1 N21 C41 C51 -161.92(15) . . . . ?
C21 C31 C41 N21 12.2(4) . . . . ?
C21 C31 C41 C51 -169.8(2) . . . . ?
N21 C41 C51 C101 -6.1(3) . . . . ?
C31 C41 C51 C101 175.99(19) . . . . ?
N21 C41 C51 C91 112.4(2) . . . . ?
C31 C41 C51 C91 -65.5(2) . . . . ?
N21 C41 C51 C111 -129.5(2) . . . . ?
C31 C41 C51 C111 52.6(2) . . . . ?
C21 N11 C12 C62 -91.8(2) . . . . ?
Fe1 N11 C12 C62 87.9(2) . . . . ?
C21 N11 C12 C22 91.9(3) . . . . ?
Fe1 N11 C12 C22 -88.4(2) . . . . ?
C62 C12 C22 C32 8.1(3) . . . . ?
N11 C12 C22 C32 -175.7(2) . . . . ?
C62 C12 C22 C72 -169.6(2) . . . . ?
N11 C12 C22 C72 6.6(3) . . . . ?
C12 C22 C32 C42 -1.2(4) . . . . ?
C72 C22 C32 C42 176.6(2) . . . . ?
C22 C32 C42 C52 -4.7(4) . . . . ?
C32 C42 C52 C62 3.8(4) . . . . ?
C42 C52 C62 C12 3.0(4) . . . . ?
C42 C52 C62 C102 -175.8(2) . . . . ?
C22 C12 C62 C52 -8.9(3) . . . . ?
N11 C12 C62 C52 174.8(2) . . . . ?
C22 C12 C62 C102 169.8(2) . . . . ?
N11 C12 C62 C102 -6.5(3) . . . . ?
C32 C22 C72 C92 -66.5(3) . . . . ?
C12 C22 C72 C92 111.2(2) . . . . ?
C32 C22 C72 C82 55.8(3) . . . . ?
C12 C22 C72 C82 -126.6(2) . . . . ?
C52 C62 C102 C122 -67.6(3) . . . . ?
C12 C62 C102 C122 113.7(3) . . . . ?
C52 C62 C102 C112 55.1(3) . . . . ?
C12 C62 C102 C112 -123.6(2) . . . . ?
C41 N21 C13 C23 -110.1(2) . . . . ?
Fe1 N21 C13 C23 71.8(2) . . . . ?
C41 N21 C13 C63 74.2(3) . . . . ?
Fe1 N21 C13 C63 -103.93(19) . . . . ?
C63 C13 C23 C33 -1.2(3) . . . . ?
N21 C13 C23 C33 -176.9(2) . . . . ?
C63 C13 C23 C73 179.6(2) . . . . ?
N21 C13 C23 C73 3.9(3) . . . . ?
C13 C23 C33 C43 0.5(4) . . . . ?
C73 C23 C33 C43 179.7(3) . . . . ?
C23 C33 C43 C53 0.3(5) . . . . ?
C33 C43 C53 C63 -0.4(4) . . . . ?
C43 C53 C63 C13 -0.3(4) . . . . ?
C43 C53 C63 C103 178.4(2) . . . . ?
C23 C13 C63 C53 1.1(3) . . . . ?
N21 C13 C63 C53 176.8(2) . . . . ?
C23 C13 C63 C103 -177.5(2) . . . . ?
N21 C13 C63 C103 -1.8(3) . . . . ?
C33 C23 C73 C83 62.1(3) . . . . ?
C13 C23 C73 C83 -118.7(3) . . . . ?
C33 C23 C73 C93 -62.0(3) . . . . ?
C13 C23 C73 C93 117.1(3) . . . . ?
C53 C63 C103 C113 -68.9(3) . . . . ?
C13 C63 C103 C113 109.8(2) . . . . ?
C53 C63 C103 C123 53.3(3) . . . . ?
C13 C63 C103 C123 -128.0(2) . . . . ?
N21 Fe1 N14 C14 -13(15) . . . . ?
N11 Fe1 N14 C14 88(15) . . . . ?
Cl1 Fe1 N14 C14 -146(15) . . . . ?
N21 Fe1 N14 C14' 97(32) . . . . ?
N11 Fe1 N14 C14' -162(32) . . . . ?
Cl1 Fe1 N14 C14' -36(32) . . . . ?
Fe1 N14 C14 C24 -136(44) . . . . ?
N14 C14 C24 C44 -71(49) . . . . ?
N14 C14 C24 C34 168(49) . . . . ?
N14 C14 C24 C54 50(49) . . . . ?
Fe1 N14 C14' C24' -88(47) . . . . ?
N14 C14' C24' C34' -22(30) . . . . ?
N14 C14' C24' C44' 102(30) . . . . ?
N14 C14' C24' C54' -140(29) . . . . ?
